data_4318113
loop_
_publ_author_name
'Hong-Cai Zhou'
'Weiping Su'
'Catalina Achim'
'P. Venkateswara Rao'
'R. H. Holm'

_publ_contact_author_email
;
holm@chemistry.harvard.edu
;
_publ_section_title
;
 High-Nuclearity Sulfide-Rich Molybdenum-Iron-Sulfur Clusters:
 Reevaluation and Extension
;
_journal_name_full 'Inorganic Chemistry'
_journal_page_first 3191
_journal_page_last 3201
_journal_paper_doi 10.1021/ic0201250
_journal_volume 41
_journal_year 2002
_chemical_formula_moiety (NBu4)3(Mo2Fe4S9(edt)2)(DMF)
_chemical_formula_sum 'C55 H123 Fe4 Mo2 N4 O S13'
_chemical_formula_weight 1688.63
_chemical_melting_point ?
_chemical_name_common none
_chemical_name_systematic
;
Tris(tetrabutylammonium) bis(ethanedithiolato)-(mu-4-sulfido)
-bis(mu-3-dulfido)-hexakis(mu-2-sulfido)-tetra-iron-di-molybdenum
;
_space_group_IT_number 13
_symmetry_cell_setting monoclinic
_symmetry_space_group_name_Hall '-P 2yc'
_symmetry_space_group_name_H-M 'P 1 2/c 1'
_atom_sites_solution_hydrogens geom
_atom_sites_solution_primary direct
_atom_sites_solution_secondary difmap
_audit_creation_method SHELXL-97
_cell_angle_alpha 90.00
_cell_angle_beta 93.105(2)
_cell_angle_gamma 90.00
_cell_formula_units_Z 4
_cell_length_a 16.725(2)
_cell_length_b 11.7601(17)
_cell_length_c 40.348(6)
_cell_measurement_reflns_used 969
_cell_measurement_temperature 293(2)
_cell_measurement_theta_max 24.96
_cell_measurement_theta_min 2.92
_cell_volume 7924.3(19)
_computing_cell_refinement 'Bruker SMART'
_computing_data_collection 'Bruker SMART'
_computing_data_reduction 'Bruker SHELXTL'
_computing_molecular_graphics 'Bruker SHELXTL'
_computing_publication_material 'Bruker SHELXTL'
_computing_structure_refinement 'SHELXL-97 (Sheldrick, 1997)'
_computing_structure_solution 'SHELXS-97 (Sheldrick, 1990)'
_diffrn_ambient_temperature 293(2)
_diffrn_measured_fraction_theta_full 0.996
_diffrn_measured_fraction_theta_max 0.996
_diffrn_measurement_device_type 'CCD area detector'
_diffrn_measurement_method 'phi and omega scans'
_diffrn_radiation_monochromator graphite
_diffrn_radiation_source 'fine-focus sealed tube'
_diffrn_radiation_type MoK\a
_diffrn_radiation_wavelength 0.71073
_diffrn_reflns_av_R_equivalents 0.0521
_diffrn_reflns_av_sigmaI/netI 0.0551
_diffrn_reflns_limit_h_max 18
_diffrn_reflns_limit_h_min -16
_diffrn_reflns_limit_k_max 12
_diffrn_reflns_limit_k_min -12
_diffrn_reflns_limit_l_max 42
_diffrn_reflns_limit_l_min -43
_diffrn_reflns_number 30413
_diffrn_reflns_theta_full 22.50
_diffrn_reflns_theta_max 22.50
_diffrn_reflns_theta_min 2.16
_diffrn_standards_decay_% none
_exptl_absorpt_coefficient_mu 1.398
_exptl_absorpt_correction_T_max 0.94
_exptl_absorpt_correction_T_min 0.74
_exptl_absorpt_correction_type SADABS
_exptl_absorpt_process_details none
_exptl_crystal_colour black
_exptl_crystal_density_diffrn 1.415
_exptl_crystal_density_meas ?
_exptl_crystal_density_method 'not measured'
_exptl_crystal_description plate
_exptl_crystal_F_000 3540
_exptl_crystal_size_max 0.027
_exptl_crystal_size_mid 0.163
_exptl_crystal_size_min 0.217
_refine_diff_density_max 0.704
_refine_diff_density_min -0.579
_refine_diff_density_rms 0.098
_refine_ls_extinction_method none
_refine_ls_goodness_of_fit_ref 1.134
_refine_ls_hydrogen_treatment calc
_refine_ls_matrix_type full
_refine_ls_number_parameters 713
_refine_ls_number_reflns 10322
_refine_ls_number_restraints 1
_refine_ls_restrained_S_all 1.134
_refine_ls_R_factor_all 0.0921
_refine_ls_R_factor_gt 0.0654
_refine_ls_shift/su_max 0.024
_refine_ls_shift/su_mean 0.001
_refine_ls_structure_factor_coef Fsqd
_refine_ls_weighting_details 'calc w=1/[\s^2^(Fo^2^)+(0.0469P)^2^+32.7868P] where P=(Fo^2^+2Fc^2^)/3'
_refine_ls_weighting_scheme calc
_refine_ls_wR_factor_gt 0.1320
_refine_ls_wR_factor_ref 0.1438
_reflns_number_gt 7717
_reflns_number_total 10322
_reflns_threshold_expression >2sigma(I)
_cod_data_source_file ic0201250_6.cif
_cod_data_source_block (Bu4N)3[5].DMF
_cod_depositor_comments
;
The following automatic conversions were performed:

'_chemical_melting_point' value 'not measured' was changed to '?' -
the value is undefined or not given.

Automatic conversion script
Id: cif_fix_values 1569 2011-02-09 13:29:24Z adriana 

The following automatic conversions were performed:

'_symmetry_cell_setting' value 'Monoclinic' changed to 'monoclinic'
according to the built-in table from CIF Core dictionary named
'cif_core.dic' version 2.4.1 from 2010-06-29.

Automatic conversion script
Id: cif_fix_values 1646 2011-03-28 12:23:43Z adriana 

The following automatic conversions were performed:

'_exptl_crystal_density_meas' value 'none' was changed to '?' - the
value is perceived as not measured.

Automatic conversion script
Id: cif_fix_values 3008 2015-01-20 13:52:24Z robertas 
;
_cod_original_cell_volume 7924(2)
_cod_database_code 4318113

loop_
_symmetry_equiv_pos_as_xyz
'x, y, z'
'-x, y, -z+1/2'
'-x, -y, -z'
'x, -y, z-1/2'

loop_
_atom_site_label
_atom_site_type_symbol
_atom_site_fract_x
_atom_site_fract_y
_atom_site_fract_z
_atom_site_U_iso_or_equiv
_atom_site_adp_type
_atom_site_occupancy
_atom_site_symmetry_multiplicity
_atom_site_calc_flag
_atom_site_refinement_flags
_atom_site_disorder_assembly
_atom_site_disorder_group
Mo1 Mo 0.94976(5) 0.54967(6) 0.127372(18) 0.0428(2) Uani 1 1 d . . .
Mo2 Mo 0.51884(4) 0.43789(6) 0.122612(17) 0.0352(2) Uani 1 1 d . . .
Fe1 Fe 0.80135(7) 0.61073(10) 0.14525(3) 0.0399(3) Uani 1 1 d . . .
Fe2 Fe 0.64569(7) 0.56509(9) 0.14349(3) 0.0368(3) Uani 1 1 d . . .
Fe3 Fe 0.81844(7) 0.44943(10) 0.09673(3) 0.0395(3) Uani 1 1 d . . .
Fe4 Fe 0.66313(7) 0.40860(9) 0.09647(3) 0.0363(3) Uani 1 1 d . . .
S1 S 0.71802(14) 0.65436(19) 0.18335(5) 0.0479(6) Uani 1 1 d . . .
S2 S 0.90422(15) 0.72714(19) 0.13994(6) 0.0543(6) Uani 1 1 d . . .
S3 S 0.52148(14) 0.62810(17) 0.13370(6) 0.0448(6) Uani 1 1 d . . .
S4 S 1.07977(16) 0.6413(2) 0.12398(8) 0.0708(8) Uani 1 1 d . . .
S5 S 0.85208(13) 0.43491(18) 0.15142(5) 0.0413(5) Uani 1 1 d . . .
S6 S 0.72167(13) 0.59183(16) 0.09620(5) 0.0373(5) Uani 1 1 d . . .
S7 S 0.63898(13) 0.37455(16) 0.15042(5) 0.0368(5) Uani 1 1 d . . .
S8 S 0.37498(15) 0.4691(2) 0.11272(7) 0.0641(7) Uani 1 1 d . . .
S9 S 1.02857(14) 0.4118(2) 0.15712(6) 0.0561(6) Uani 1 1 d . . .
S10 S 0.47118(14) 0.27937(18) 0.15271(5) 0.0448(6) Uani 1 1 d . . .
S11 S 0.92933(15) 0.5130(2) 0.07348(5) 0.0544(6) Uani 1 1 d . . .
S12 S 0.54300(14) 0.40821(19) 0.06931(5) 0.0458(6) Uani 1 1 d . . .
S13 S 0.75699(14) 0.29888(18) 0.07587(5) 0.0450(6) Uani 1 1 d . . .
C1 C 1.1438(6) 0.5178(9) 0.1226(3) 0.071(3) Uani 1 1 d . . .
H1A H 1.1303 0.4743 0.1026 0.086 Uiso 1 1 calc R . .
H1B H 1.1993 0.5416 0.1220 0.086 Uiso 1 1 calc R . .
C2 C 1.1334(6) 0.4456(10) 0.1524(2) 0.076(3) Uani 1 1 d . . .
H2A H 1.1546 0.4853 0.1721 0.091 Uiso 1 1 calc R . .
H2B H 1.1635 0.3756 0.1504 0.091 Uiso 1 1 calc R . .
C3 C 0.3348(6) 0.3263(9) 0.1146(3) 0.067(3) Uani 1 1 d . . .
H3A H 0.2767 0.3290 0.1132 0.081 Uiso 1 1 calc R . .
H3B H 0.3521 0.2818 0.0960 0.081 Uiso 1 1 calc R . .
C4 C 0.3640(5) 0.2723(8) 0.1467(2) 0.058(3) Uani 1 1 d . . .
H4A H 0.3473 0.1933 0.1469 0.070 Uiso 1 1 calc R . .
H4B H 0.3399 0.3106 0.1650 0.070 Uiso 1 1 calc R . .
N1 N 0.5000 0.4643(9) 0.2500 0.055(3) Uani 1 2 d S . .
C111 C 0.5389(6) 0.5382(8) 0.2772(2) 0.061(3) Uani 1 1 d . . .
H11A H 0.4973 0.5814 0.2874 0.073 Uiso 1 1 calc R . .
H11B H 0.5634 0.4889 0.2942 0.073 Uiso 1 1 calc R . .
C112 C 0.6018(7) 0.6204(10) 0.2663(3) 0.090(4) Uani 1 1 d . . .
H11C H 0.5773 0.6907 0.2583 0.107 Uiso 1 1 calc R . .
H11D H 0.6318 0.5876 0.2487 0.107 Uiso 1 1 calc R . .
C113 C 0.6649(17) 0.645(2) 0.3020(5) 0.26(2) Uani 1 1 d . . .
H11E H 0.6365 0.6529 0.3222 0.308 Uiso 1 1 calc R . .
H11F H 0.7087 0.5917 0.3049 0.308 Uiso 1 1 calc R . .
C114 C 0.682(2) 0.726(2) 0.2913(5) 0.32(2) Uani 1 1 d . . .
H11G H 0.7148 0.7681 0.3073 0.487 Uiso 1 1 calc R . .
H11H H 0.6346 0.7695 0.2853 0.487 Uiso 1 1 calc R . .
H11I H 0.7113 0.7127 0.2719 0.487 Uiso 1 1 calc R . .
C121 C 0.4387(6) 0.3929(8) 0.2663(2) 0.057(3) Uani 1 1 d . . .
H12A H 0.4000 0.4432 0.2757 0.068 Uiso 1 1 calc R . .
H12B H 0.4654 0.3513 0.2845 0.068 Uiso 1 1 calc R . .
C122 C 0.3938(7) 0.3082(9) 0.2437(3) 0.078(3) Uani 1 1 d . . .
H12C H 0.3584 0.3492 0.2280 0.094 Uiso 1 1 calc R . .
H12D H 0.4319 0.2663 0.2311 0.094 Uiso 1 1 calc R . .
C123 C 0.3457(7) 0.2263(10) 0.2628(3) 0.091(4) Uani 1 1 d . . .
H12E H 0.3813 0.1861 0.2785 0.110 Uiso 1 1 calc R . .
H12F H 0.3078 0.2687 0.2753 0.110 Uiso 1 1 calc R . .
C124 C 0.3009(10) 0.1414(12) 0.2415(4) 0.145(7) Uani 1 1 d . . .
H12G H 0.2722 0.0908 0.2552 0.218 Uiso 1 1 calc R . .
H12H H 0.3379 0.0987 0.2291 0.218 Uiso 1 1 calc R . .
H12I H 0.2637 0.1802 0.2265 0.218 Uiso 1 1 calc R . .
N2 N 0.6556(5) -0.0056(6) 0.1184(2) 0.066(2) Uani 1 1 d . . .
C211 C 0.6101(7) -0.0812(8) 0.1412(3) 0.076(3) Uani 1 1 d . . .
H21A H 0.5747 -0.1300 0.1277 0.091 Uiso 1 1 calc R . .
H21B H 0.6482 -0.1298 0.1534 0.091 Uiso 1 1 calc R . .
C212 C 0.5616(8) -0.0203(9) 0.1655(3) 0.093(4) Uani 1 1 d . . .
H21C H 0.5218 0.0259 0.1534 0.112 Uiso 1 1 calc R . .
H21D H 0.5963 0.0304 0.1786 0.112 Uiso 1 1 calc R . .
C213 C 0.5199(11) -0.0990(12) 0.1885(5) 0.158(9) Uani 1 1 d . . .
H21E H 0.4900 -0.1558 0.1755 0.189 Uiso 1 1 calc R . .
H21F H 0.5594 -0.1380 0.2028 0.189 Uiso 1 1 calc R . .
C214 C 0.4691(13) -0.0400(16) 0.2074(5) 0.199(9) Uani 1 1 d . . .
H21G H 0.4422 -0.0918 0.2214 0.298 Uiso 1 1 calc R . .
H21H H 0.4304 -0.0006 0.1932 0.298 Uiso 1 1 calc R . .
H21I H 0.4990 0.0141 0.2208 0.298 Uiso 1 1 calc R . .
C221 C 0.5986(7) 0.0708(8) 0.0983(2) 0.068(3) Uani 1 1 d . . .
H22A H 0.6301 0.1192 0.0845 0.081 Uiso 1 1 calc R . .
H22B H 0.5721 0.1199 0.1136 0.081 Uiso 1 1 calc R . .
C222 C 0.5346(7) 0.0138(8) 0.0760(3) 0.075(3) Uani 1 1 d . . .
H22C H 0.5598 -0.0324 0.0596 0.090 Uiso 1 1 calc R . .
H22D H 0.5025 -0.0357 0.0891 0.090 Uiso 1 1 calc R . .
C223 C 0.4824(8) 0.1003(9) 0.0590(3) 0.094(4) Uani 1 1 d . . .
H22E H 0.5160 0.1505 0.0467 0.113 Uiso 1 1 calc R . .
H22F H 0.4584 0.1458 0.0759 0.113 Uiso 1 1 calc R . .
C224 C 0.4165(8) 0.0573(9) 0.0356(3) 0.097(4) Uani 1 1 d . . .
H22G H 0.3873 0.1206 0.0260 0.145 Uiso 1 1 calc R . .
H22H H 0.3810 0.0102 0.0475 0.145 Uiso 1 1 calc R . .
H22I H 0.4391 0.0137 0.0183 0.145 Uiso 1 1 calc R . .
C231 C 0.6999(7) -0.0846(8) 0.0960(3) 0.073(3) Uani 1 1 d . . .
H23A H 0.7356 -0.1321 0.1098 0.087 Uiso 1 1 calc R . .
H23B H 0.6613 -0.1341 0.0845 0.087 Uiso 1 1 calc R . .
C232 C 0.7483(8) -0.0251(9) 0.0706(3) 0.093(4) Uani 1 1 d . . .
H23C H 0.7124 0.0182 0.0558 0.112 Uiso 1 1 calc R . .
H23D H 0.7849 0.0280 0.0819 0.112 Uiso 1 1 calc R . .
C233 C 0.7946(8) -0.1046(10) 0.0509(3) 0.101(4) Uani 1 1 d . . .
H23E H 0.7583 -0.1602 0.0407 0.122 Uiso 1 1 calc R . .
H23F H 0.8323 -0.1451 0.0658 0.122 Uiso 1 1 calc R . .
C234 C 0.8399(10) -0.0481(12) 0.0243(4) 0.139(6) Uani 1 1 d . . .
H23G H 0.8703 -0.1041 0.0131 0.208 Uiso 1 1 calc R . .
H23H H 0.8755 0.0080 0.0342 0.208 Uiso 1 1 calc R . .
H23I H 0.8028 -0.0121 0.0087 0.208 Uiso 1 1 calc R . .
C241 C 0.7122(7) 0.0723(8) 0.1375(2) 0.067(3) Uani 1 1 d . . .
H24A H 0.6808 0.1229 0.1507 0.081 Uiso 1 1 calc R . .
H24B H 0.7392 0.1190 0.1218 0.081 Uiso 1 1 calc R . .
C242 C 0.7748(7) 0.0170(9) 0.1603(3) 0.078(3) Uani 1 1 d . . .
H24C H 0.8065 -0.0350 0.1477 0.094 Uiso 1 1 calc R . .
H24D H 0.7491 -0.0264 0.1772 0.094 Uiso 1 1 calc R . .
C243 C 0.8288(8) 0.1064(10) 0.1766(3) 0.094(4) Uani 1 1 d . . .
H24E H 0.8534 0.1499 0.1595 0.113 Uiso 1 1 calc R . .
H24F H 0.7963 0.1582 0.1889 0.113 Uiso 1 1 calc R . .
C244 C 0.8937(9) 0.0586(13) 0.1998(4) 0.145(6) Uani 1 1 d . . .
H24G H 0.9259 0.1197 0.2091 0.218 Uiso 1 1 calc R . .
H24H H 0.9267 0.0080 0.1878 0.218 Uiso 1 1 calc R . .
H24I H 0.8699 0.0178 0.2174 0.218 Uiso 1 1 calc R . .
N4 N 1.0000 0.6733(10) 0.2500 0.065(3) Uani 1 2 d S . .
C411 C 1.0242(9) 0.7446(10) 0.2213(3) 0.100(4) Uani 1 1 d . . .
H41A H 1.0429 0.6938 0.2044 0.120 Uiso 1 1 calc R . .
H41B H 0.9767 0.7824 0.2119 0.120 Uiso 1 1 calc R . .
C412 C 1.0860(13) 0.8312(13) 0.2280(4) 0.182(10) Uani 1 1 d . . .
H41C H 1.1330 0.7969 0.2390 0.218 Uiso 1 1 calc R . .
H41D H 1.0661 0.8895 0.2424 0.218 Uiso 1 1 calc R . .
C413 C 1.1083(19) 0.8851(15) 0.1942(5) 0.271(19) Uani 1 1 d . . .
H41E H 1.1514 0.8400 0.1858 0.325 Uiso 1 1 calc R . .
H41F H 1.0624 0.8762 0.1787 0.325 Uiso 1 1 calc R . .
C414 C 1.1290(13) 0.9853(19) 0.1934(5) 0.195(10) Uani 1 1 d . . .
H41G H 1.1332 1.0085 0.1707 0.293 Uiso 1 1 calc R . .
H41H H 1.1800 0.9942 0.2052 0.293 Uiso 1 1 calc R . .
H41I H 1.0899 1.0316 0.2035 0.293 Uiso 1 1 calc R . .
C421 C 1.0682(6) 0.5995(10) 0.2637(2) 0.072(3) Uani 1 1 d . . .
H42A H 1.0472 0.5442 0.2788 0.087 Uiso 1 1 calc R . .
H42B H 1.1061 0.6469 0.2764 0.087 Uiso 1 1 calc R . .
C422 C 1.1123(7) 0.5367(12) 0.2373(3) 0.090(4) Uani 1 1 d . . .
H42C H 1.0737 0.5066 0.2207 0.108 Uiso 1 1 calc R . .
H42D H 1.1467 0.5896 0.2263 0.108 Uiso 1 1 calc R . .
C423 C 1.1619(8) 0.4413(15) 0.2517(3) 0.111(5) Uani 1 1 d . . .
H42E H 1.2015 0.4200 0.2362 0.133 Uiso 1 1 calc R . .
H42F H 1.1902 0.4674 0.2720 0.133 Uiso 1 1 calc R . .
C424 C 1.1169(9) 0.3465(14) 0.2589(4) 0.120(5) Uani 1 1 d . . .
H42G H 1.1515 0.2884 0.2683 0.180 Uiso 1 1 calc R . .
H42H H 1.0901 0.3188 0.2389 0.180 Uiso 1 1 calc R . .
H42I H 1.0780 0.3667 0.2745 0.180 Uiso 1 1 calc R . .
N3 N 0.2575(5) -0.3252(6) 0.03576(17) 0.053(2) Uani 1 1 d . . .
C311 C 0.1870(7) -0.2674(9) 0.0174(2) 0.071(3) Uani 1 1 d . . .
H31A H 0.1901 -0.1865 0.0221 0.085 Uiso 1 1 calc R . .
H31B H 0.1927 -0.2770 -0.0062 0.085 Uiso 1 1 calc R . .
C312 C 0.1044(7) -0.3088(11) 0.0255(3) 0.099(4) Uani 1 1 d . . .
H31C H 0.0966 -0.3856 0.0172 0.118 Uiso 1 1 calc R . .
H31D H 0.1005 -0.3106 0.0494 0.118 Uiso 1 1 calc R . .
C313 C 0.0394(10) -0.2326(15) 0.0102(5) 0.154(7) Uani 1 1 d . . .
H31E H -0.0077 -0.2415 0.0231 0.185 Uiso 1 1 calc R . .
H31F H 0.0572 -0.1545 0.0130 0.185 Uiso 1 1 calc R . .
C314 C 0.0175(14) -0.2470(19) -0.0206(5) 0.272(17) Uani 1 1 d . . .
H31G H -0.0237 -0.1932 -0.0269 0.408 Uiso 1 1 calc R . .
H31H H -0.0027 -0.3228 -0.0238 0.408 Uiso 1 1 calc R . .
H31I H 0.0626 -0.2357 -0.0340 0.408 Uiso 1 1 calc R . .
C321 C 0.2604(6) -0.2905(7) 0.0717(2) 0.053(2) Uani 1 1 d . . .
H32A H 0.2075 -0.3020 0.0799 0.063 Uiso 1 1 calc R . .
H32B H 0.2965 -0.3419 0.0839 0.063 Uiso 1 1 calc R . .
C322 C 0.2859(7) -0.1712(8) 0.0802(2) 0.067(3) Uani 1 1 d . . .
H32C H 0.2515 -0.1177 0.0679 0.081 Uiso 1 1 calc R . .
H32D H 0.3404 -0.1591 0.0739 0.081 Uiso 1 1 calc R . .
C323 C 0.2812(8) -0.1504(9) 0.1169(3) 0.085(4) Uani 1 1 d . . .
H32E H 0.2268 -0.1643 0.1231 0.102 Uiso 1 1 calc R . .
H32F H 0.3159 -0.2042 0.1289 0.102 Uiso 1 1 calc R . .
C324 C 0.3049(9) -0.0331(11) 0.1272(3) 0.116(5) Uani 1 1 d . . .
H32G H 0.2997 -0.0247 0.1507 0.174 Uiso 1 1 calc R . .
H32H H 0.2707 0.0209 0.1155 0.174 Uiso 1 1 calc R . .
H32I H 0.3595 -0.0197 0.1221 0.174 Uiso 1 1 calc R . .
C331 C 0.3315(6) -0.2901(8) 0.0188(2) 0.057(3) Uani 1 1 d . . .
H33A H 0.3264 -0.3154 -0.0041 0.068 Uiso 1 1 calc R . .
H33B H 0.3341 -0.2077 0.0186 0.068 Uiso 1 1 calc R . .
C332 C 0.4090(6) -0.3349(10) 0.0342(3) 0.077(3) Uani 1 1 d . . .
H33C H 0.4124 -0.4160 0.0302 0.092 Uiso 1 1 calc R . .
H33D H 0.4106 -0.3227 0.0580 0.092 Uiso 1 1 calc R . .
C333 C 0.4803(7) -0.2754(10) 0.0197(3) 0.081(3) Uani 1 1 d . . .
H33E H 0.4804 -0.2942 -0.0037 0.097 Uiso 1 1 calc R . .
H33F H 0.4723 -0.1940 0.0213 0.097 Uiso 1 1 calc R . .
C334 C 0.5587(7) -0.3024(11) 0.0348(3) 0.101(4) Uani 1 1 d . . .
H33G H 0.5989 -0.2607 0.0238 0.152 Uiso 1 1 calc R . .
H33H H 0.5685 -0.3824 0.0328 0.152 Uiso 1 1 calc R . .
H33I H 0.5604 -0.2818 0.0579 0.152 Uiso 1 1 calc R . .
C341 C 0.2478(6) -0.4515(7) 0.0347(2) 0.056(3) Uani 1 1 d . . .
H34A H 0.1989 -0.4708 0.0453 0.067 Uiso 1 1 calc R . .
H34B H 0.2920 -0.4853 0.0478 0.067 Uiso 1 1 calc R . .
C342 C 0.2446(9) -0.5050(9) 0.0005(3) 0.093(4) Uani 1 1 d . . .
H34C H 0.2976 -0.5042 -0.0081 0.112 Uiso 1 1 calc R . .
H34D H 0.2090 -0.4614 -0.0144 0.112 Uiso 1 1 calc R . .
C343 C 0.2144(12) -0.6282(11) 0.0025(3) 0.142(7) Uani 1 1 d . . .
H34E H 0.1580 -0.6253 0.0069 0.171 Uiso 1 1 calc R . .
H34I H 0.2182 -0.6619 -0.0193 0.171 Uiso 1 1 calc R . .
C344 C 0.2506(13) -0.7003(13) 0.0250(4) 0.171(9) Uani 1 1 d . . .
H34F H 0.2240 -0.7726 0.0239 0.257 Uiso 1 1 calc R . .
H34G H 0.2477 -0.6691 0.0469 0.257 Uiso 1 1 calc R . .
H34H H 0.3057 -0.7100 0.0200 0.257 Uiso 1 1 calc R . .
N5 N 1.0494(9) 0.0687(15) 0.0946(3) 0.130(5) Uani 1 1 d . . .
C603 C 1.0713(17) -0.0260(19) 0.0783(8) 0.41(4) Uani 1 1 d D . .
H60D H 1.0458 -0.0963 0.0776 0.498 Uiso 1 1 calc R . .
O1 O 1.1356(14) 0.003(3) 0.0641(6) 0.308(13) Uani 1 1 d D . .
C602 C 1.1006(16) 0.166(2) 0.0956(5) 0.215(10) Uani 1 1 d . . .
H60F H 1.1485 0.1484 0.0846 0.323 Uiso 1 1 calc R . .
H60G H 1.1142 0.1855 0.1183 0.323 Uiso 1 1 calc R . .
H60H H 1.0735 0.2283 0.0847 0.323 Uiso 1 1 calc R . .
C601 C 0.9795(15) 0.101(3) 0.1118(6) 0.277(16) Uani 1 1 d . . .
H60A H 0.9433 0.0374 0.1121 0.415 Uiso 1 1 calc R . .
H60B H 0.9534 0.1636 0.1006 0.415 Uiso 1 1 calc R . .
H60C H 0.9952 0.1223 0.1341 0.415 Uiso 1 1 calc R . .

loop_
_atom_site_aniso_label
_atom_site_aniso_U_11
_atom_site_aniso_U_22
_atom_site_aniso_U_33
_atom_site_aniso_U_23
_atom_site_aniso_U_13
_atom_site_aniso_U_12
Mo1 0.0418(5) 0.0464(5) 0.0403(4) -0.0009(4) 0.0036(3) -0.0031(4)
Mo2 0.0410(5) 0.0293(4) 0.0353(4) 0.0018(3) 0.0013(3) 0.0010(3)
Fe1 0.0443(8) 0.0389(7) 0.0360(7) -0.0025(5) -0.0009(6) 0.0003(6)
Fe2 0.0448(7) 0.0304(6) 0.0353(7) -0.0026(5) 0.0023(5) 0.0008(6)
Fe3 0.0466(8) 0.0387(7) 0.0335(7) -0.0028(5) 0.0035(5) -0.0023(6)
Fe4 0.0463(8) 0.0290(6) 0.0338(6) -0.0025(5) 0.0037(5) -0.0022(5)
S1 0.0516(15) 0.0501(13) 0.0420(13) -0.0162(10) 0.0017(11) 0.0018(12)
S2 0.0526(15) 0.0420(13) 0.0680(16) -0.0027(12) 0.0024(12) -0.0093(12)
S3 0.0482(14) 0.0323(11) 0.0540(14) 0.0020(10) 0.0028(11) 0.0080(10)
S4 0.0465(16) 0.0727(18) 0.094(2) -0.0064(16) 0.0108(14) -0.0133(14)
S5 0.0456(13) 0.0411(12) 0.0374(12) 0.0037(10) 0.0022(10) 0.0006(11)
S6 0.0463(13) 0.0299(11) 0.0353(11) 0.0026(9) -0.0013(10) -0.0012(10)
S7 0.0443(13) 0.0306(11) 0.0358(12) 0.0044(9) 0.0050(9) 0.0057(10)
S8 0.0419(15) 0.0724(18) 0.0774(19) 0.0165(14) -0.0022(13) 0.0046(13)
S9 0.0439(14) 0.0719(17) 0.0525(15) 0.0084(12) 0.0025(11) 0.0128(13)
S10 0.0531(15) 0.0380(12) 0.0439(13) 0.0044(10) 0.0057(11) -0.0047(11)
S11 0.0552(16) 0.0706(16) 0.0382(13) 0.0003(11) 0.0102(11) -0.0097(13)
S12 0.0516(15) 0.0482(13) 0.0369(12) -0.0019(10) -0.0037(10) -0.0067(11)
S13 0.0573(15) 0.0370(12) 0.0415(13) -0.0094(10) 0.0100(11) -0.0021(11)
C1 0.043(6) 0.096(8) 0.076(8) -0.003(6) 0.016(5) -0.011(6)
C2 0.056(7) 0.123(10) 0.050(6) -0.002(6) 0.006(5) 0.016(7)
C3 0.045(6) 0.081(7) 0.077(7) -0.016(6) 0.006(5) -0.008(6)
C4 0.059(7) 0.050(6) 0.064(7) -0.006(5) -0.001(5) -0.014(5)
N1 0.058(7) 0.060(7) 0.048(7) 0.000 0.016(6) 0.000
C111 0.071(7) 0.063(6) 0.051(6) -0.002(5) 0.008(5) -0.008(6)
C112 0.102(10) 0.080(8) 0.089(9) -0.013(7) 0.024(7) -0.021(7)
C113 0.36(4) 0.27(3) 0.15(2) -0.12(2) 0.15(2) -0.27(3)
C114 0.51(5) 0.36(4) 0.099(16) -0.05(2) -0.06(3) 0.35(4)
C121 0.066(7) 0.065(6) 0.041(5) 0.001(5) 0.020(5) -0.003(5)
C122 0.088(9) 0.087(8) 0.062(7) -0.010(6) 0.024(6) -0.015(7)
C123 0.104(10) 0.092(9) 0.079(8) -0.005(7) 0.018(7) -0.031(8)
C124 0.204(18) 0.109(11) 0.129(13) -0.043(10) 0.066(12) -0.081(12)
N2 0.101(7) 0.027(4) 0.072(6) -0.005(4) 0.030(5) 0.004(5)
C211 0.121(10) 0.034(5) 0.074(7) 0.012(5) 0.027(7) 0.002(6)
C212 0.134(12) 0.052(7) 0.098(9) 0.019(6) 0.041(8) 0.000(7)
C213 0.206(19) 0.084(10) 0.198(18) -0.052(11) 0.153(16) -0.029(11)
C214 0.26(3) 0.142(18) 0.20(2) 0.027(15) 0.030(19) -0.068(18)
C221 0.100(9) 0.033(5) 0.072(7) -0.001(5) 0.025(6) 0.005(6)
C222 0.107(9) 0.038(6) 0.083(8) 0.004(5) 0.024(7) -0.003(6)
C223 0.130(12) 0.049(7) 0.101(10) 0.006(6) -0.007(9) -0.005(7)
C224 0.109(11) 0.065(8) 0.117(11) 0.028(7) 0.005(8) 0.001(8)
C231 0.102(9) 0.033(5) 0.084(8) -0.016(5) 0.022(7) 0.001(6)
C232 0.131(11) 0.056(7) 0.100(9) -0.021(6) 0.061(8) 0.001(7)
C233 0.124(12) 0.074(8) 0.111(11) -0.020(7) 0.041(9) -0.007(8)
C234 0.170(16) 0.117(12) 0.137(13) -0.033(10) 0.089(12) -0.016(11)
C241 0.100(9) 0.041(6) 0.062(7) -0.001(5) 0.021(6) 0.007(6)
C242 0.104(9) 0.049(6) 0.083(8) 0.010(6) 0.011(7) 0.019(7)
C243 0.112(11) 0.077(8) 0.093(9) -0.016(7) 0.005(8) 0.022(8)
C244 0.144(15) 0.149(15) 0.140(14) -0.019(11) -0.019(11) 0.066(12)
N4 0.094(10) 0.066(8) 0.036(6) 0.000 0.015(6) 0.000
C411 0.156(13) 0.087(9) 0.061(8) 0.007(7) 0.045(8) -0.005(9)
C412 0.32(3) 0.122(13) 0.120(13) -0.053(10) 0.115(15) -0.133(16)
C413 0.54(5) 0.101(14) 0.19(2) -0.058(14) 0.23(3) -0.14(2)
C414 0.23(2) 0.21(2) 0.156(18) 0.069(17) 0.063(16) 0.08(2)
C421 0.063(7) 0.108(9) 0.044(6) -0.015(6) -0.004(5) -0.017(7)
C422 0.076(8) 0.135(11) 0.058(7) -0.019(7) -0.003(6) 0.008(8)
C423 0.089(11) 0.168(16) 0.075(9) -0.003(10) -0.009(8) 0.027(11)
C424 0.114(13) 0.135(14) 0.108(12) 0.020(10) -0.017(9) 0.011(11)
N3 0.066(5) 0.045(4) 0.047(5) 0.003(4) -0.003(4) 0.009(4)
C311 0.092(9) 0.062(7) 0.056(6) -0.001(5) -0.017(6) 0.016(6)
C312 0.075(9) 0.102(10) 0.115(11) 0.010(8) -0.032(8) 0.006(8)
C313 0.118(13) 0.157(16) 0.178(18) 0.006(13) -0.080(13) 0.023(12)
C314 0.30(3) 0.26(3) 0.23(2) -0.12(2) -0.17(2) 0.18(2)
C321 0.063(7) 0.054(6) 0.040(5) 0.000(4) -0.002(5) -0.002(5)
C322 0.089(8) 0.060(6) 0.053(6) -0.006(5) 0.009(5) -0.006(6)
C323 0.110(10) 0.072(8) 0.073(8) -0.018(6) 0.011(7) -0.027(7)
C324 0.147(13) 0.103(10) 0.100(10) -0.036(8) 0.025(9) -0.039(10)
C331 0.077(7) 0.055(6) 0.039(5) 0.010(4) 0.006(5) 0.006(5)
C332 0.078(8) 0.089(8) 0.065(7) 0.019(6) 0.013(6) 0.004(7)
C333 0.084(9) 0.084(8) 0.076(8) 0.005(6) 0.013(7) -0.009(7)
C334 0.088(10) 0.102(10) 0.115(11) 0.032(8) 0.015(8) -0.008(8)
C341 0.087(8) 0.042(5) 0.038(5) 0.000(4) -0.004(5) 0.007(5)
C342 0.158(12) 0.056(7) 0.062(7) -0.003(6) -0.025(7) 0.011(8)
C343 0.28(2) 0.073(9) 0.064(9) -0.018(7) -0.046(11) 0.008(12)
C344 0.32(3) 0.093(11) 0.093(12) -0.012(9) -0.024(14) 0.028(15)
N5 0.098(10) 0.176(15) 0.117(10) 0.016(10) 0.007(8) -0.032(10)
C603 0.57(8) 0.102(17) 0.53(7) -0.17(3) -0.38(6) 0.10(3)
O1 0.23(2) 0.45(4) 0.24(2) 0.04(2) -0.002(18) 0.10(2)
C602 0.25(3) 0.23(3) 0.16(2) 0.029(19) -0.003(19) -0.02(2)
C601 0.20(3) 0.43(5) 0.20(3) -0.10(3) 0.06(2) -0.06(3)

loop_
_atom_type_symbol
_atom_type_description
_atom_type_scat_dispersion_real
_atom_type_scat_dispersion_imag
_atom_type_scat_source
C C 0.0033 0.0016 'International Tables Vol C Tables 4.2.6.8 and 6.1.1.4'
H H 0.0000 0.0000 'International Tables Vol C Tables 4.2.6.8 and 6.1.1.4'
N N 0.0061 0.0033 'International Tables Vol C Tables 4.2.6.8 and 6.1.1.4'
S S 0.1246 0.1234 'International Tables Vol C Tables 4.2.6.8 and 6.1.1.4'
Fe Fe 0.3463 0.8444 'International Tables Vol C Tables 4.2.6.8 and 6.1.1.4'
Mo Mo -1.6832 0.6857 'International Tables Vol C Tables 4.2.6.8 and 6.1.1.4'
O O 0.0106 0.0060 'International Tables Vol C Tables 4.2.6.8 and 6.1.1.4'

loop_
_geom_angle_atom_site_label_1
_geom_angle_atom_site_label_2
_geom_angle_atom_site_label_3
_geom_angle
_geom_angle_site_symmetry_1
_geom_angle_site_symmetry_3
_geom_angle_publ_flag
S11 Mo1 S2 110.99(10) . . ?
S11 Mo1 S5 102.54(8) . . ?
S2 Mo1 S5 100.59(9) . . ?
S11 Mo1 S9 114.41(10) . . ?
S2 Mo1 S9 133.90(9) . . ?
S5 Mo1 S9 77.29(8) . . ?
S11 Mo1 S4 96.96(10) . . ?
S2 Mo1 S4 85.29(10) . . ?
S5 Mo1 S4 155.88(9) . . ?
S9 Mo1 S4 81.82(10) . . ?
S11 Mo1 Fe1 102.50(7) . . ?
S2 Mo1 Fe1 51.73(7) . . ?
S5 Mo1 Fe1 51.80(6) . . ?
S9 Mo1 Fe1 122.42(7) . . ?
S4 Mo1 Fe1 136.75(8) . . ?
S11 Mo1 Fe3 52.86(7) . . ?
S2 Mo1 Fe3 103.01(7) . . ?
S5 Mo1 Fe3 51.91(6) . . ?
S9 Mo1 Fe3 110.18(7) . . ?
S4 Mo1 Fe3 149.78(8) . . ?
Fe1 Mo1 Fe3 60.68(4) . . ?
S12 Mo2 S3 109.82(8) . . ?
S12 Mo2 S7 102.34(8) . . ?
S3 Mo2 S7 102.04(8) . . ?
S12 Mo2 S10 116.76(8) . . ?
S3 Mo2 S10 132.06(8) . . ?
S7 Mo2 S10 79.12(8) . . ?
S12 Mo2 S8 95.39(9) . . ?
S3 Mo2 S8 83.88(9) . . ?
S7 Mo2 S8 157.93(9) . . ?
S10 Mo2 S8 81.22(9) . . ?
S12 Mo2 Fe2 101.95(7) . . ?
S3 Mo2 Fe2 52.23(6) . . ?
S7 Mo2 Fe2 52.61(6) . . ?
S10 Mo2 Fe2 123.65(6) . . ?
S8 Mo2 Fe2 135.98(7) . . ?
S12 Mo2 Fe4 52.73(6) . . ?
S3 Mo2 Fe4 101.12(7) . . ?
S7 Mo2 Fe4 52.64(6) . . ?
S10 Mo2 Fe4 115.36(6) . . ?
S8 Mo2 Fe4 147.72(7) . . ?
Fe2 Mo2 Fe4 59.26(4) . . ?
S1 Fe1 S2 116.71(10) . . ?
S1 Fe1 S5 112.90(10) . . ?
S2 Fe1 S5 106.78(10) . . ?
S1 Fe1 S6 105.16(9) . . ?
S2 Fe1 S6 112.75(9) . . ?
S5 Fe1 S6 101.61(8) . . ?
S1 Fe1 Fe2 53.57(7) . . ?
S2 Fe1 Fe2 152.46(9) . . ?
S5 Fe1 Fe2 100.43(7) . . ?
S6 Fe1 Fe2 56.26(6) . . ?
S1 Fe1 Mo1 150.76(8) . . ?
S2 Fe1 Mo1 54.07(7) . . ?
S5 Fe1 Mo1 56.00(6) . . ?
S6 Fe1 Mo1 103.72(7) . . ?
Fe2 Fe1 Mo1 147.93(5) . . ?
S1 Fe1 Fe3 139.03(8) . . ?
S2 Fe1 Fe3 104.22(8) . . ?
S5 Fe1 Fe3 52.44(6) . . ?
S6 Fe1 Fe3 53.71(6) . . ?
Fe2 Fe1 Fe3 88.91(5) . . ?
Mo1 Fe1 Fe3 59.84(4) . . ?
S3 Fe2 S1 115.99(9) . . ?
S3 Fe2 S7 107.48(9) . . ?
S1 Fe2 S7 114.01(9) . . ?
S3 Fe2 S6 110.48(9) . . ?
S1 Fe2 S6 103.02(9) . . ?
S7 Fe2 S6 105.27(8) . . ?
S3 Fe2 Fe1 147.53(8) . . ?
S1 Fe2 Fe1 52.47(7) . . ?
S7 Fe2 Fe1 104.60(7) . . ?
S6 Fe2 Fe1 55.05(6) . . ?
S3 Fe2 Fe4 103.94(7) . . ?
S1 Fe2 Fe4 139.76(8) . . ?
S7 Fe2 Fe4 54.07(6) . . ?
S6 Fe2 Fe4 55.64(6) . . ?
Fe1 Fe2 Fe4 90.79(5) . . ?
S3 Fe2 Mo2 54.29(6) . . ?
S1 Fe2 Mo2 151.29(8) . . ?
S7 Fe2 Mo2 56.29(6) . . ?
S6 Fe2 Mo2 105.64(6) . . ?
Fe1 Fe2 Mo2 151.07(5) . . ?
Fe4 Fe2 Mo2 60.63(4) . . ?
S13 Fe3 S11 119.20(10) . . ?
S13 Fe3 S5 113.68(9) . . ?
S11 Fe3 S5 105.40(9) . . ?
S13 Fe3 S6 105.44(9) . . ?
S11 Fe3 S6 110.20(10) . . ?
S5 Fe3 S6 101.54(9) . . ?
S13 Fe3 Fe4 53.92(7) . . ?
S11 Fe3 Fe4 153.01(8) . . ?
S5 Fe3 Fe4 100.57(7) . . ?
S6 Fe3 Fe4 56.47(6) . . ?
S13 Fe3 Mo1 150.67(8) . . ?
S11 Fe3 Mo1 52.00(6) . . ?
S5 Fe3 Mo1 55.74(6) . . ?
S6 Fe3 Mo1 103.62(7) . . ?
Fe4 Fe3 Mo1 147.94(5) . . ?
S13 Fe3 Fe1 139.93(8) . . ?
S11 Fe3 Fe1 100.80(8) . . ?
S5 Fe3 Fe1 52.11(6) . . ?
S6 Fe3 Fe1 53.97(6) . . ?
Fe4 Fe3 Fe1 89.32(5) . . ?
Mo1 Fe3 Fe1 59.47(4) . . ?
S13 Fe4 S12 116.66(9) . . ?
S13 Fe4 S7 114.90(9) . . ?
S12 Fe4 S7 105.53(9) . . ?
S13 Fe4 S6 103.03(9) . . ?
S12 Fe4 S6 111.13(9) . . ?
S7 Fe4 S6 105.07(8) . . ?
S13 Fe4 Fe3 52.69(7) . . ?
S12 Fe4 Fe3 149.29(8) . . ?
S7 Fe4 Fe3 104.72(7) . . ?
S6 Fe4 Fe3 55.08(6) . . ?
S13 Fe4 Fe2 140.41(8) . . ?
S12 Fe4 Fe2 102.70(8) . . ?
S7 Fe4 Fe2 53.75(6) . . ?
S6 Fe4 Fe2 55.74(6) . . ?
Fe3 Fe4 Fe2 90.98(5) . . ?
S13 Fe4 Mo2 151.66(8) . . ?
S12 Fe4 Mo2 52.77(7) . . ?
S7 Fe4 Mo2 55.98(6) . . ?
S6 Fe4 Mo2 105.29(7) . . ?
Fe3 Fe4 Mo2 150.76(5) . . ?
Fe2 Fe4 Mo2 60.11(4) . . ?
Fe1 S1 Fe2 73.96(8) . . ?
Fe1 S2 Mo1 74.20(8) . . ?
Fe2 S3 Mo2 73.48(7) . . ?
C1 S4 Mo1 100.3(3) . . ?
Fe1 S5 Fe3 75.45(7) . . ?
Fe1 S5 Mo1 72.21(7) . . ?
Fe3 S5 Mo1 72.35(7) . . ?
Fe3 S6 Fe1 72.32(7) . . ?
Fe3 S6 Fe4 68.45(7) . . ?
Fe1 S6 Fe4 107.44(8) . . ?
Fe3 S6 Fe2 107.45(8) . . ?
Fe1 S6 Fe2 68.69(7) . . ?
Fe4 S6 Fe2 68.62(7) . . ?
Fe2 S7 Fe4 72.19(7) . . ?
Fe2 S7 Mo2 71.11(6) . . ?
Fe4 S7 Mo2 71.38(6) . . ?
C3 S8 Mo2 102.6(3) . . ?
C2 S9 Mo1 108.1(4) . . ?
C4 S10 Mo2 109.0(3) . . ?
Mo1 S11 Fe3 75.13(8) . . ?
Fe4 S12 Mo2 74.50(7) . . ?
Fe3 S13 Fe4 73.39(8) . . ?
C2 C1 S4 109.7(7) . . ?
C1 C2 S9 111.4(7) . . ?
C4 C3 S8 108.9(6) . . ?
C3 C4 S10 111.9(7) . . ?
C121 N1 C121 112.1(10) 2_655 . ?
C121 N1 C111 106.2(5) 2_655 2_655 ?
C121 N1 C111 111.1(5) . 2_655 ?
C121 N1 C111 111.1(5) 2_655 . ?
C121 N1 C111 106.2(5) . . ?
C111 N1 C111 110.2(10) 2_655 . ?
C112 C111 N1 115.6(8) . . ?
C111 C112 C113 105.1(10) . . ?
C114 C113 C112 89(3) . . ?
N1 C121 C122 115.4(7) . . ?
C123 C122 C121 112.0(9) . . ?
C124 C123 C122 113.7(10) . . ?
C241 N2 C221 106.0(7) . . ?
C241 N2 C211 111.6(8) . . ?
C221 N2 C211 110.6(8) . . ?
C241 N2 C231 111.4(8) . . ?
C221 N2 C231 111.0(8) . . ?
C211 N2 C231 106.2(7) . . ?
C212 C211 N2 115.3(8) . . ?
C211 C212 C213 113.4(9) . . ?
C214 C213 C212 110.8(14) . . ?
N2 C221 C222 117.4(8) . . ?
C223 C222 C221 110.5(8) . . ?
C222 C223 C224 117.0(9) . . ?
C232 C231 N2 114.6(7) . . ?
C233 C232 C231 112.9(9) . . ?
C232 C233 C234 113.9(11) . . ?
N2 C241 C242 116.7(8) . . ?
C241 C242 C243 110.1(9) . . ?
C244 C243 C242 113.9(11) . . ?
C411 N4 C411 112.2(12) . 2_755 ?
C411 N4 C421 105.5(6) . 2_755 ?
C411 N4 C421 111.8(7) 2_755 2_755 ?
C411 N4 C421 111.8(7) . . ?
C411 N4 C421 105.5(6) 2_755 . ?
C421 N4 C421 110.0(11) 2_755 . ?
C412 C411 N4 117.5(11) . . ?
C411 C412 C413 108.6(14) . . ?
C414 C413 C412 119.5(18) . . ?
N4 C421 C422 114.1(8) . . ?
C423 C422 C421 111.8(10) . . ?
C424 C423 C422 112.9(13) . . ?
C341 N3 C331 110.6(7) . . ?
C341 N3 C321 107.1(6) . . ?
C331 N3 C321 112.3(7) . . ?
C341 N3 C311 110.5(7) . . ?
C331 N3 C311 106.9(7) . . ?
C321 N3 C311 109.4(7) . . ?
C312 C311 N3 116.3(9) . . ?
C313 C312 C311 111.4(12) . . ?
C314 C313 C312 118.3(17) . . ?
C322 C321 N3 117.9(7) . . ?
C321 C322 C323 110.3(8) . . ?
C324 C323 C322 113.4(10) . . ?
C332 C331 N3 115.4(7) . . ?
C331 C332 C333 110.8(9) . . ?
C334 C333 C332 116.4(10) . . ?
N3 C341 C342 115.9(7) . . ?
C341 C342 C343 110.0(9) . . ?
C344 C343 C342 119.0(14) . . ?
C603 N5 C602 119.6(18) . . ?
C603 N5 C601 134.1(19) . . ?
C602 N5 C601 106(2) . . ?
O1 C603 N5 105(2) . . ?

loop_
_geom_bond_atom_site_label_1
_geom_bond_atom_site_label_2
_geom_bond_distance
_geom_bond_site_symmetry_2
_geom_bond_publ_flag
Mo1 S11 2.225(2) . y
Mo1 S2 2.288(2) . y
Mo1 S5 2.367(2) . y
Mo1 S9 2.374(2) . y
Mo1 S4 2.437(3) . y
Mo1 Fe1 2.7187(15) . y
Mo1 Fe3 2.7291(14) . y
Mo2 S12 2.237(2) . y
Mo2 S3 2.281(2) . y
Mo2 S7 2.368(2) . y
Mo2 S10 2.385(2) . y
Mo2 S8 2.445(3) . y
Mo2 Fe2 2.6935(13) . y
Mo2 Fe4 2.7075(14) . y
Fe1 S1 2.191(3) . y
Fe1 S2 2.218(3) . y
Fe1 S5 2.244(2) . y
Fe1 S6 2.336(2) . y
Fe1 Fe2 2.6553(17) . y
Fe1 Fe3 2.7521(16) . y
Fe2 S3 2.221(2) . y
Fe2 S1 2.223(2) . y
Fe2 S7 2.262(2) . y
Fe2 S6 2.370(2) . y
Fe2 Fe4 2.6703(15) . y
Fe3 S13 2.192(2) . y
Fe3 S11 2.251(3) . y
Fe3 S5 2.254(2) . y
Fe3 S6 2.328(2) . y
Fe3 Fe4 2.6410(17) . y
Fe4 S13 2.227(2) . y
Fe4 S12 2.236(2) . y
Fe4 S7 2.271(2) . y
Fe4 S6 2.367(2) . y
S4 C1 1.808(11) . ?
S8 C3 1.812(10) . ?
S9 C2 1.818(10) . ?
S10 C4 1.797(9) . ?
C1 C2 1.491(13) . ?
C3 C4 1.502(12) . ?
N1 C121 1.504(10) 2_655 ?
N1 C121 1.504(10) . ?
N1 C111 1.520(10) 2_655 ?
N1 C111 1.520(11) . ?
C111 C112 1.512(14) . ?
C112 C113 1.77(3) . ?
C113 C114 1.09(3) . ?
C121 C122 1.522(13) . ?
C122 C123 1.495(14) . ?
C123 C124 1.491(15) . ?
N2 C241 1.500(12) . ?
N2 C221 1.514(12) . ?
N2 C211 1.515(12) . ?
N2 C231 1.516(11) . ?
C211 C212 1.488(14) . ?
C212 C213 1.508(16) . ?
C213 C214 1.36(2) . ?
C221 C222 1.516(14) . ?
C222 C223 1.484(14) . ?
C223 C224 1.498(15) . ?
C231 C232 1.512(14) . ?
C232 C233 1.474(14) . ?
C233 C234 1.502(16) . ?
C241 C242 1.504(13) . ?
C242 C243 1.513(15) . ?
C243 C244 1.504(16) . ?
N4 C411 1.504(12) . ?
N4 C411 1.504(12) 2_755 ?
N4 C421 1.514(12) 2_755 ?
N4 C421 1.514(12) . ?
C411 C412 1.465(17) . ?
C412 C413 1.57(2) . ?
C413 C414 1.23(2) . ?
C421 C422 1.519(14) . ?
C422 C423 1.494(17) . ?
C423 C424 1.383(17) . ?
N3 C341 1.494(10) . ?
N3 C331 1.504(11) . ?
N3 C321 1.506(10) . ?
N3 C311 1.520(11) . ?
C311 C312 1.517(15) . ?
C312 C313 1.513(16) . ?
C313 C314 1.29(2) . ?
C321 C322 1.501(12) . ?
C322 C323 1.507(13) . ?
C323 C324 1.488(14) . ?
C331 C332 1.502(13) . ?
C332 C333 1.526(14) . ?
C333 C334 1.450(14) . ?
C341 C342 1.514(12) . ?
C342 C343 1.538(16) . ?
C343 C344 1.361(17) . ?
N5 C603 1.35(3) . ?
N5 C602 1.42(2) . ?
N5 C601 1.44(2) . ?
C603 O1 1.291(10) . ?
